data_1514161
loop_
_publ_author_name
'McKellar, Scott C.'
'Graham, Alexander J.'
'Allan, David R.'
'Mohideen, M Infas H'
'Morris, Russell E.'
'Moggach, Stephen A.'

_publ_section_title
;
 The effect of pressure on the post-synthetic modification of a nanoporous
 metal-organic framework.
;
_journal_issue 8
_journal_name_full Nanoscale
_journal_page_first 4163
_journal_page_last 4173
_journal_paper_doi 10.1039/c3nr04161a
_journal_volume 6
_journal_year 2014
_chemical_formula_moiety 'C32.00 H32.00 Cu3 N1 O22'
_chemical_formula_sum 'C32 H32 Cu3 N O22'
_chemical_formula_weight 973.23
_space_group_IT_number 164
_symmetry_cell_setting trigonal
_symmetry_space_group_name_Hall '-P 3 2"'
_symmetry_space_group_name_H-M 'P -3 m 1'
_atom_sites_solution_hydrogens difmap
_atom_sites_solution_primary direct
_audit_creation_date 12-11-04
_audit_creation_method CRYSTALS_ver_14.40
_cell_angle_alpha 90
_cell_angle_beta 90
_cell_angle_gamma 120
_cell_formula_units_Z 2
_cell_length_a 18.577(3)
_cell_length_b 18.577(3)
_cell_length_c 6.8410(10)
_cell_measurement_reflns_used 2995
_cell_measurement_temperature 150
_cell_measurement_theta_max 24
_cell_measurement_theta_min 3
_cell_volume 2044.6(6)
_computing_cell_refinement 'Apex2 (Bruker AXS, 2006)'
_computing_data_collection 'Apex2 (Bruker AXS, 2006)'
_computing_data_reduction 'Apex2 (Bruker AXS, 2006)'
_computing_molecular_graphics 'CAMERON (Watkin et al., 1996)'
_computing_publication_material 'CRYSTALS (Betteridge et al., 2003)'
_computing_structure_refinement 'CRYSTALS (Betteridge et al., 2003)'
_computing_structure_solution 'SIR92 (Altomare et al., 1994)'
_diffrn_ambient_temperature 150
_diffrn_measured_fraction_theta_full 0.998
_diffrn_measured_fraction_theta_max 0.998
_diffrn_measurement_device Area
_diffrn_measurement_device_type 'Bruker Kappa Apex2'
_diffrn_measurement_method '\f & \w scans'
_diffrn_radiation_monochromator graphite
_diffrn_radiation_type 'Mo K\a'
_diffrn_radiation_wavelength 0.71073
_diffrn_reflns_av_R_equivalents 0.059
_diffrn_reflns_limit_h_max 0
_diffrn_reflns_limit_h_min -18
_diffrn_reflns_limit_k_max 21
_diffrn_reflns_limit_k_min 0
_diffrn_reflns_limit_l_max 7
_diffrn_reflns_limit_l_min 0
_diffrn_reflns_number 8199
_diffrn_reflns_theta_full 24.130
_diffrn_reflns_theta_max 24.130
_diffrn_reflns_theta_min 2.193
_diffrn_standards_number 0
_exptl_absorpt_coefficient_mu 1.63
_exptl_absorpt_correction_T_max 0.95
_exptl_absorpt_correction_T_min 0.84
_exptl_absorpt_correction_type multi-scan
_exptl_absorpt_process_details 'SADABS (Siemens, 1996)'
_exptl_crystal_colour blue
_exptl_crystal_density_diffrn 1.581
_exptl_crystal_density_method 'not measured'
_exptl_crystal_description plate
_exptl_crystal_F_000 988.00
_exptl_crystal_size_max 0.050
_exptl_crystal_size_mid 0.030
_exptl_crystal_size_min 0.030
_platon_squeeze_details
;
see above for details
;
_refine_diff_density_max 1.92
_refine_diff_density_min -1.57
_refine_ls_extinction_method None
_refine_ls_goodness_of_fit_ref 0.8787
_refine_ls_hydrogen_treatment noref
_refine_ls_matrix_type full
_refine_ls_number_parameters 100
_refine_ls_number_reflns 1193
_refine_ls_number_restraints 103
_refine_ls_R_factor_all 0.0863
_refine_ls_R_factor_gt 0.0618
_refine_ls_shift/su_max 0.0014111
_refine_ls_shift/su_mean 0.0000372
_refine_ls_structure_factor_coef Fsqd
_refine_ls_weighting_details
;
 Method, part 1, Chebychev polynomial, (Watkin, 1994, Prince, 1982) 
 [weight] = 1.0/[A~0~*T~0~(x)+A~1~*T~1~(x) ... +A~n-1~]*T~n-1~(x)] 
 where A~i~ are the Chebychev coefficients listed below and x= Fcalc/Fmax 
 Method = Robust Weighting (Prince, 1982) 
 W = [weight] * [1-(deltaF/6*sigmaF)^2^]^2^ 
 A~i~ are: 
 7.12 8.61 3.45 
;
_refine_ls_weighting_scheme calc
_refine_ls_wR_factor_all 0.1497
_refine_ls_wR_factor_gt 0.1361
_refine_ls_wR_factor_ref 0.1497
_reflns_limit_h_max 0
_reflns_limit_h_min -18
_reflns_limit_k_max 21
_reflns_limit_k_min 0
_reflns_limit_l_max 7
_reflns_limit_l_min 0
_reflns_number_gt 900
_reflns_number_total 1203
_reflns_threshold_expression I>2.0\s(I)
_oxford_diffrn_Wilson_B_factor 1.39
_oxford_diffrn_Wilson_scale 109.25
_oxford_refine_ls_r_factor_ref 0.0863
_oxford_refine_ls_scale 0.14034(17)
_oxford_reflns_number_all 1193
_oxford_reflns_threshold_expression_ref I>-10.0\s(I)
_oxford_structure_analysis_title 'ST2028 in P-3m1'
_cod_data_source_file c3nr04161a2.cif
_cod_data_source_block ST1012
_cod_original_cell_volume 2044.5(5)
_cod_original_sg_symbol_Hall '-P 3 2'
_cod_original_sg_symbol_H-M 'P -3 m 1 '
_cod_original_formula_sum 'C32.00 H32.00 Cu3 N1 O22'
_cod_database_code 1514161

loop_
_symmetry_equiv_pos_as_xyz
x,y,z
-x,-y,-z
-y,x-y,z
y,-x+y,-z
-x+y,-x,z
x-y,x,-z
-x+y,y,z
x-y,-y,-z
x,x-y,z
-x,-x+y,-z
-y,-x,z
y,x,-z

loop_
_atom_site_label
_atom_site_type_symbol
_atom_site_fract_x
_atom_site_fract_y
_atom_site_fract_z
_atom_site_U_iso_or_equiv
_atom_site_occupancy
_atom_site_adp_type
_atom_site_refinement_flags_posn
_atom_site_refinement_flags_adp
Cu1 Cu 0.47665(3) 0.52335(3) 1.65643(14) 0.0182 1.0000 Uani DS T
O1 O 0.3711(3) 0.4804(3) 1.5197(6) 0.0383 1.0000 Uani D U
O2 O 0.4109(3) 0.4416(3) 1.2510(6) 0.0351 1.0000 Uani . U
O3 O 0.4401(4) 0.5599(4) 1.9135(19) 0.0361(18) 0.6670 Uiso DS U
O4 O 0.0829(4) 0.2858(4) 0.7496(9) 0.0703 1.0000 Uani . U
C1 C 0.3598(4) 0.4499(4) 1.3525(9) 0.0226 1.0000 Uani . U
C2 C 0.2757(4) 0.4221(4) 1.2599(9) 0.0271 1.0000 Uani . U
C3 C 0.2541(4) 0.3782(4) 1.0880(9) 0.0283 1.0000 Uani . U
C4 C 0.1771(3) 0.3541(7) 1.0057(15) 0.0358 1.0000 Uani S TU
C5 C 0.2221(3) 0.4441(6) 1.3499(13) 0.0252 1.0000 Uani S TU
C6 C 0.1523(4) 0.3046(8) 0.8194(17) 0.0479 1.0000 Uani S TU
C7 C 0.0509(14) 0.2397(15) 0.582(3) 0.0736 0.5000 Uani . U
C8 C 0.3934(8) 0.6066(8) 1.876(3) 0.040(2) 0.3330 Uiso DS U
C9 C 0.3655(9) 0.6345(9) 2.050(4) 0.042(3) 0.3330 Uiso DS U
N1 N 0.4347(9) 0.5653(9) 1.907(3) 0.038(2) 0.3330 Uiso DS U
H31 H 0.2924 0.3650 1.0240 0.0315 1.0000 Uiso . .
H51 H 0.2369 0.4737 1.4724 0.0292 1.0000 Uiso . .
H71 H -0.0026 0.2327 0.5525 0.0895 0.5000 Uiso . .
H72 H 0.0869 0.2679 0.4722 0.0895 0.5000 Uiso . .
H73 H 0.0459 0.1864 0.5934 0.0895 0.5000 Uiso . .
H81 H 0.3449 0.5716 1.7951 0.0378 0.3330 Uiso . .
H91 H 0.3333 0.6667 2.0024 0.0413 1.0000 Uiso . .
H92 H 0.3277 0.5888 2.1230 0.0413 0.3330 Uiso . .
H101 H 0.4702 0.5778 1.9540 0.0500 1.0000 Uiso D .

loop_
_atom_site_aniso_label
_atom_site_aniso_U_11
_atom_site_aniso_U_22
_atom_site_aniso_U_33
_atom_site_aniso_U_23
_atom_site_aniso_U_13
_atom_site_aniso_U_12
Cu1 0.0208(5) 0.0208(5) 0.0187(5) 0.0000(2) 0.0000(2) 0.0146(5)
O1 0.028(2) 0.066(4) 0.031(2) -0.012(2) -0.0044(19) 0.030(3)
O2 0.029(2) 0.052(3) 0.031(2) -0.014(2) -0.0048(19) 0.026(2)
O4 0.054(3) 0.097(5) 0.067(4) -0.049(4) -0.034(3) 0.043(4)
C1 0.025(3) 0.024(3) 0.025(2) 0.003(2) -0.0005(19) 0.016(3)
C2 0.021(3) 0.030(3) 0.033(3) -0.006(2) -0.002(2) 0.015(3)
C3 0.022(3) 0.036(4) 0.034(3) -0.007(3) -0.002(2) 0.020(3)
C4 0.026(3) 0.047(6) 0.042(5) -0.017(4) -0.009(2) 0.023(3)
C5 0.023(2) 0.031(5) 0.024(4) -0.005(4) -0.0027(18) 0.016(2)
C6 0.042(3) 0.062(7) 0.047(5) -0.026(5) -0.013(2) 0.031(4)
C7 0.080(13) 0.099(16) 0.048(9) -0.035(9) -0.029(8) 0.049(13)

loop_
_atom_type_symbol
_atom_type_scat_dispersion_real
_atom_type_scat_dispersion_imag
_atom_type_scat_Cromer_Mann_a1
_atom_type_scat_Cromer_Mann_b1
_atom_type_scat_Cromer_Mann_a2
_atom_type_scat_Cromer_Mann_b2
_atom_type_scat_Cromer_Mann_a3
_atom_type_scat_Cromer_Mann_b3
_atom_type_scat_Cromer_Mann_a4
_atom_type_scat_Cromer_Mann_b4
_atom_type_scat_Cromer_Mann_c
_atom_type_scat_source
C 0.0033 0.0016 2.3100 20.8439 1.0200 10.2075 1.5886 0.5687 0.8650 51.6512 0.2156 'International Tables Vol C 4.2.6.8 and 6.1.1.4'
H 0.0000 0.0000 0.4930 10.5109 0.3229 26.1257 0.1402 3.1424 0.0408 57.7998 0.0030 'International Tables Vol C 4.2.6.8 and 6.1.1.4'
O 0.0106 0.0060 3.0485 13.2771 2.2868 5.7011 1.5463 0.3239 0.8670 32.9089 0.2508 'International Tables Vol C 4.2.6.8 and 6.1.1.4'
Cu 0.3201 1.2651 13.3380 3.5828 7.1676 0.2470 5.6158 11.3966 1.6735 64.8126 1.1910 'International Tables Vol C 4.2.6.8 and 6.1.1.4'
N 0.0061 0.0033 12.2126 0.0057 3.1322 9.8933 2.0125 28.9975 1.1663 0.5826 -11.5290 'International Tables Vol C 4.2.6.8 and 6.1.1.4'

loop_
_geom_angle_atom_site_label_1
_geom_angle_site_symmetry_1
_geom_angle_atom_site_label_2
_geom_angle_atom_site_label_3
_geom_angle_site_symmetry_3
_geom_angle
_geom_angle_publ_flag
O2 2_668 Cu1 O2 12_558 88.9(3) yes
O2 2_668 Cu1 O1 11_665 89.3(2) yes
O2 12_558 Cu1 O1 11_665 168.69(18) yes
O2 2_668 Cu1 Cu1 2_668 84.22(13) yes
O2 12_558 Cu1 Cu1 2_668 84.22(13) yes
O1 11_665 Cu1 Cu1 2_668 84.48(13) yes
O2 2_668 Cu1 O1 . 168.69(18) yes
O2 12_558 Cu1 O1 . 89.3(2) yes
O1 11_665 Cu1 O1 . 90.2(3) yes
Cu1 2_668 Cu1 O1 . 84.48(13) yes
O2 2_668 Cu1 O3 . 94.9(3) yes
O2 12_558 Cu1 O3 . 94.9(3) yes
O1 11_665 Cu1 O3 . 96.4(3) yes
Cu1 2_668 Cu1 O3 . 178.7(3) yes
O1 . Cu1 O3 . 96.4(3) yes
O2 2_668 Cu1 N1 . 98.0(4) yes
O2 12_558 Cu1 N1 . 98.0(4) yes
O1 11_665 Cu1 N1 . 93.3(4) yes
Cu1 2_668 Cu1 N1 . 176.9(6) yes
O1 . Cu1 N1 . 93.3(4) yes
O3 . Cu1 N1 . 4.4(8) yes
Cu1 . O1 C1 . 122.2(4) yes
Cu1 2_668 O2 C1 . 122.1(4) yes
Cu1 . O3 H101 11_665 102.5 no
Cu1 . O3 H101 . 102.5 no
H101 11_665 O3 H101 . 105.5 no
C6 . O4 C7 . 123.9(11) yes
O1 . C1 O2 . 127.0(6) yes
O1 . C1 C2 . 116.6(5) yes
O2 . C1 C2 . 116.3(5) yes
C1 . C2 C3 . 120.4(6) yes
C1 . C2 C5 . 118.8(5) yes
C3 . C2 C5 . 120.8(6) yes
C2 . C3 C4 . 119.2(6) yes
C2 . C3 H31 . 120.4 no
C4 . C3 H31 . 120.4 no
C3 . C4 C3 7_555 121.0(9) yes
C3 . C4 C6 . 119.5(4) yes
C3 7_555 C4 C6 . 119.5(4) yes
C2 . C5 C2 7_555 118.9(8) yes
C2 . C5 H51 . 120.6 no
C2 7_555 C5 H51 . 120.6 no
C4 . C6 O4 7_555 116.9(5) yes
C4 . C6 O4 . 116.9(5) yes
O4 7_555 C6 O4 . 126.2(10) yes
O4 . C7 H71 10_556 136.1 no
O4 . C7 H71 . 110.7 no
H71 10_556 C7 H71 . 34.9 no
O4 . C7 H72 . 110.1 no
H71 10_556 C7 H72 . 75.4 no
H71 . C7 H72 . 107.7 no
O4 . C7 H73 . 111.3 no
H71 10_556 C7 H73 . 107.5 no
H71 . C7 H73 . 108.8 no
H72 . C7 H73 . 108.3 no
H81 11_665 C8 C9 . 108.8 no
H81 11_665 C8 N1 . 107.9 no
C9 . C8 N1 . 117.9(9) yes
H81 11_665 C8 H81 . 104.9 no
C9 . C8 H81 . 108.8 no
N1 . C8 H81 . 107.9 no
C8 . C9 H92 11_665 110.2 no
C8 . C9 C9 9_565 121.4(8) yes
H92 11_665 C9 C9 9_565 72.6 no
C8 . C9 C9 5_565 121.4(8) yes
H92 11_665 C9 C9 5_565 122.3 no
C9 9_565 C9 C9 5_565 60.000(7) yes
C8 . C9 H91 . 109.4 no
H92 11_665 C9 H91 . 106.9 no
C9 9_565 C9 H91 . 34.3 no
C9 5_565 C9 H91 . 34.3 no
C8 . C9 H92 . 110.2 no
H92 11_665 C9 H92 . 113.1 no
C9 9_565 C9 H92 . 122.3 no
C9 5_565 C9 H92 . 72.6 no
H91 . C9 H92 . 106.9 no
C8 . N1 Cu1 . 119.1(9) yes
C8 . N1 H101 11_665 128.9 no
Cu1 . N1 H101 11_665 91.9 no
C8 . N1 H101 . 128.9 no
Cu1 . N1 H101 . 91.9 no
H101 11_665 N1 H101 . 84.9 no
H71 10_556 H71 C7 . 95.8 no
H71 10_556 H71 C7 10_556 49.3 no
C7 . H71 C7 10_556 126.5 no
C9 . H91 C9 5_565 111.3 no
C9 . H91 C9 3_665 111.3 no
C9 5_565 H91 C9 3_665 111.3 no
N1 . H101 O3 . 13.9 no

loop_
_geom_bond_atom_site_label_1
_geom_bond_atom_site_label_2
_geom_bond_site_symmetry_2
_geom_bond_distance
_geom_bond_publ_flag
Cu1 O2 2_668 1.957(4) yes
Cu1 O2 12_558 1.957(4) yes
Cu1 O1 11_665 1.947(5) yes
Cu1 Cu1 2_668 2.6150(19) yes
Cu1 O1 . 1.947(5) yes
Cu1 O3 . 2.116(14) yes
Cu1 N1 . 2.18(3) yes
O1 C1 . 1.247(7) yes
O2 C1 . 1.246(7) yes
O3 H101 11_665 0.560 no
O3 H101 . 0.560 no
O4 C6 . 1.249(7) yes
O4 C7 . 1.378(17) yes
C1 C2 . 1.517(8) yes
C2 C3 . 1.372(9) yes
C2 C5 . 1.396(8) yes
C3 C4 . 1.388(8) yes
C3 H31 . 0.965 no
C4 C6 . 1.503(14) yes
C5 H51 . 0.964 no
C7 H71 10_556 1.257 no
C7 H71 . 0.958 no
C7 H72 . 0.964 no
C7 H73 . 0.950 no
C8 H81 11_665 0.979 no
C8 C9 . 1.49(3) yes
C8 N1 . 1.35(3) yes
C8 H81 . 0.979 no
C9 H92 11_665 0.930 no
C9 C9 9_565 1.79(5) yes
C9 C9 5_565 1.79(5) yes
C9 H91 . 1.087 no
C9 H92 . 0.930 no
N1 H101 11_665 0.661 no
N1 H101 . 0.661 no
H71 H71 10_556 0.724 no

loop_
_geom_hbond_atom_site_label_D
_geom_hbond_site_symmetry_D
_geom_hbond_atom_site_label_H
_geom_hbond_atom_site_label_A
_geom_hbond_site_symmetry_A
_geom_hbond_angle_DHA
_geom_hbond_distance_DH
_geom_hbond_distance_HA
_geom_hbond_distance_DA
_geom_hbond_publ_flag
C7 . H71 O4 10_556 132.9(11) 0.958 2.445 3.175(17) yes
C7 . H71 C7 10_556 126.5(18) 0.958 1.257 1.983(17) yes
C9 . H91 C8 3_665 123.9(4) 1.087 2.116 2.868(17) yes
C9 . H91 C8 5_565 123.9(4) 1.087 2.116 2.868(17) yes
C9 3_665 H91 C8 . 123.9(4) 1.087 2.116 2.868(17) yes
C9 3_665 H91 C8 5_565 123.9(4) 1.087 2.116 2.868(17) yes
C9 5_565 H91 C8 . 123.9(4) 1.087 2.116 2.868(17) yes
C9 5_565 H91 C8 3_665 123.9(4) 1.087 2.116 2.868(17) yes

loop_
_platon_squeeze_void_nr
_platon_squeeze_void_average_x
_platon_squeeze_void_average_y
_platon_squeeze_void_average_z
_platon_squeeze_void_volume
_platon_squeeze_void_count_electrons
_platon_squeeze_void_content
1 0.000 0.000 -0.009 212 18 ' '
2 0.333 0.667 0.482 25 7 ' '
3 0.667 0.333 0.518 25 7 ' '
